data_7713510
loop_
_publ_author_name
'Kikuchi, Kazuma'
'Imoto, Hiroaki'
'Naka, Kensuke'

_publ_section_title
;
 Robust and highly emissive copper(I) halide 1D-coordination polymers with
 triphenylarsine and a series of bridging N-heteroaromatic co-ligands
;
_journal_name_full 'Dalton Transactions'
_journal_paper_doi 10.1039/D3DT00784G
_journal_year 2023
_chemical_formula_moiety 'C21 H19 As Cu I N, C2 H3 N'
_chemical_formula_sum 'C23 H22 As Cu I N2'
_chemical_formula_weight 591.78
_space_group_crystal_system monoclinic
_space_group_IT_number 14
_space_group_name_Hall '-P 2yn'
_space_group_name_H-M_alt 'P 1 21/n 1'
_atom_sites_solution_hydrogens geom
_atom_sites_solution_primary dual
_audit_creation_date 2023-04-26
_audit_creation_method
;
Olex2 1.5-ac5-024
(compiled 2022.04.12 svn.rca3783a0 for Rigaku Oxford Diffraction, GUI svn.r6498)
;
_audit_update_record
;
2023-05-31 deposited with the CCDC.	2023-07-18 downloaded from the CCDC.
;
_cell_angle_alpha 90
_cell_angle_beta 94.435(5)
_cell_angle_gamma 90
_cell_formula_units_Z 4
_cell_length_a 9.0527(4)
_cell_length_b 19.0423(10)
_cell_length_c 13.4001(8)
_cell_measurement_reflns_used 2513
_cell_measurement_temperature 298.15
_cell_measurement_theta_max 24.0340
_cell_measurement_theta_min 2.7970
_cell_volume 2303.0(2)
_computing_cell_refinement 'CrysAlisPro 1.171.42.84a (Rigaku OD, 2023)'
_computing_data_collection 'CrysAlisPro 1.171.42.84a (Rigaku OD, 2023)'
_computing_data_reduction 'CrysAlisPro 1.171.42.84a (Rigaku OD, 2023)'
_computing_molecular_graphics 'Olex2 1.5-ac5-024 (Dolomanov et al., 2009)'
_computing_publication_material 'Olex2 1.5-ac5-024 (Dolomanov et al., 2009)'
_computing_structure_refinement 'SHELXL 2018/3 (Sheldrick, 2015)'
_computing_structure_solution 'SHELXT  (Sheldrick, 2015)'
_diffrn_ambient_temperature 298.15
_diffrn_detector 'CCD plate'
_diffrn_measured_fraction_theta_full 1.000
_diffrn_measured_fraction_theta_max 0.998
_diffrn_measurement_details
;
List of Runs (angles in degrees, time in seconds):

  # Type    Start    End  Width  t~exp~   \w     \q     \k     \f   Frames
#--------------------------------------------------------------------------
  1  \w     73.00  99.00   0.10    3.00    --   30.00  54.00  90.00  260
  2  \w    -74.00 109.00   0.10    3.00    --   30.00  54.00 150.00 1830
  3  \w    -12.00  27.00   0.10    3.00    --   30.00  54.00  90.00  390
;
_diffrn_measurement_device 'two-circle diffractometer'
_diffrn_measurement_device_type 'XtaLAB Mini (JP)'
_diffrn_measurement_method '\w scans'
_diffrn_orient_matrix_type 'CrysAlisPro convention (1999,Acta A55,543-557)'
_diffrn_orient_matrix_UB_11 0.0526371000
_diffrn_orient_matrix_UB_12 -0.0092140000
_diffrn_orient_matrix_UB_13 0.0397837000
_diffrn_orient_matrix_UB_21 -0.0072006000
_diffrn_orient_matrix_UB_22 -0.0358793000
_diffrn_orient_matrix_UB_23 -0.0138533000
_diffrn_orient_matrix_UB_31 0.0578519000
_diffrn_orient_matrix_UB_32 0.0039618000
_diffrn_orient_matrix_UB_33 -0.0323440000
_diffrn_radiation_monochromator graphite
_diffrn_radiation_probe x-ray
_diffrn_radiation_type 'Mo K\a'
_diffrn_radiation_wavelength 0.71073
_diffrn_reflns_av_R_equivalents 0.0388
_diffrn_reflns_av_unetI/netI 0.0513
_diffrn_reflns_Laue_measured_fraction_full 1.000
_diffrn_reflns_Laue_measured_fraction_max 0.998
_diffrn_reflns_limit_h_max 10
_diffrn_reflns_limit_h_min -9
_diffrn_reflns_limit_k_max 22
_diffrn_reflns_limit_k_min -18
_diffrn_reflns_limit_l_max 16
_diffrn_reflns_limit_l_min -10
_diffrn_reflns_number 9287
_diffrn_reflns_point_group_measured_fraction_full 1.000
_diffrn_reflns_point_group_measured_fraction_max 0.998
_diffrn_reflns_theta_full 25.242
_diffrn_reflns_theta_max 25.366
_diffrn_reflns_theta_min 2.497
_diffrn_source 'fine-focus sealed X-ray tube'
_diffrn_source_type 'Rigaku (Mo) X-ray Source'
_exptl_absorpt_coefficient_mu 3.725
_exptl_absorpt_correction_T_max 0.167
_exptl_absorpt_correction_T_min 0.017
_exptl_absorpt_correction_type analytical
_exptl_absorpt_process_details
;
CrysAlisPro 1.171.42.84a (Rigaku Oxford Diffraction, 2023)
Analytical numeric absorption correction using a multifaceted crystal
model based on expressions derived by R.C. Clark & J.S. Reid.
(Clark, R. C. & Reid, J. S. (1995). Acta Cryst. A51, 887-897)
Empirical absorption correction using spherical harmonics,
implemented in SCALE3 ABSPACK scaling algorithm.
;
_exptl_crystal_colour yellow
_exptl_crystal_colour_primary yellow
_exptl_crystal_density_diffrn 1.707
_exptl_crystal_description plate
_exptl_crystal_F_000 1156
_exptl_crystal_size_max 0.276
_exptl_crystal_size_mid 0.157
_exptl_crystal_size_min 0.088
_refine_diff_density_max 1.164
_refine_diff_density_min -1.261
_refine_diff_density_rms 0.131
_refine_ls_extinction_method none
_refine_ls_goodness_of_fit_ref 1.039
_refine_ls_hydrogen_treatment constr
_refine_ls_matrix_type full
_refine_ls_number_parameters 283
_refine_ls_number_reflns 4217
_refine_ls_number_restraints 39
_refine_ls_restrained_S_all 1.035
_refine_ls_R_factor_all 0.0714
_refine_ls_R_factor_gt 0.0480
_refine_ls_shift/su_max 0.001
_refine_ls_shift/su_mean 0.000
_refine_ls_structure_factor_coef Fsqd
_refine_ls_weighting_details 'w=1/[\s^2^(Fo^2^)+(0.0744P)^2^+0.1494P] where P=(Fo^2^+2Fc^2^)/3'
_refine_ls_weighting_scheme calc
_refine_ls_wR_factor_gt 0.1211
_refine_ls_wR_factor_ref 0.1441
_reflns_Friedel_coverage 0.000
_reflns_number_gt 3102
_reflns_number_total 4217
_reflns_threshold_expression 'I > 2\s(I)'
_cod_data_source_file d3dt00784g2.cif
_cod_data_source_block '[Cu2I2(AsPh3)2(dimeprz)]n_298K'
_cod_database_code 7713510
_shelx_shelxl_version_number 2018/3
_chemical_oxdiff_formula CHAsCuIN
_shelx_space_group_comment
;
The symmetry employed for this shelxl refinement is uniquely defined
by the following loop, which should always be used as a source of
symmetry information in preference to the above space-group names.
They are only intended as comments.
;
_shelx_estimated_absorpt_t_max 0.730
_shelx_estimated_absorpt_t_min 0.422
_olex2_refinement_description
;
1. Fixed Uiso
 At 1.2 times of:
  All C(H) groups
 At 1.5 times of:
  All C(H,H,H) groups
2. Restrained distances
 C23A-C22A \\sim C23B-C22B
 with sigma of 0.02
 C22A-N2A \\sim C22B-N2B
 with sigma of 0.02
 C23A-N2A \\sim C23B-N2B
 with sigma of 0.04
3. Uiso/Uaniso restraints and constraints
C23B \\sim C22A \\sim N2B: within 2A with sigma of 0.04 and sigma for terminal
atoms of 0.08 within 2A
C23B \\sim N2B \\sim C22B: within 2A with sigma of 0.04 and sigma for terminal
atoms of 0.08 within 2A
N2A \\sim C22A \\sim C23A: within 2A with sigma of 0.04 and sigma for terminal
atoms of 0.08 within 2A
4. Rigid body (RIGU) restrains
 N2A, C22B, C23A
 with sigma for 1-2 distances of 0.004 and sigma for 1-3 distances of 0.004
 C23B, C22A, N2B
 with sigma for 1-2 distances of 0.004 and sigma for 1-3 distances of 0.004
 C22A, N2B, C23B
 with sigma for 1-2 distances of 0.004 and sigma for 1-3 distances of 0.004
5. Others
 Fixed Sof: C23A(0.5) H23A(0.5) H23B(0.5) H23C(0.5) C22A(0.5) N2A(0.5)
 C23B(0.5) H23D(0.5) H23E(0.5) H23F(0.5) C22B(0.5) N2B(0.5)
6.a Aromatic/amide H refined with riding coordinates:
 C20(H20), C12(H12), C18(H18), C8(H8), C6(H6), C16(H16), C11(H11), C17(H17),
 C2(H2), C9(H9), C14(H14), C10(H10), C3(H3), C15(H15), C5(H5), C4(H4)
6.b Idealised Me refined as rotating group:
 C21(H21A,H21B,H21C), C23A(H23A,H23B,H23C), C23B(H23D,H23E,H23F)
;
_olex2_submission_special_instructions 'No special instructions were received'
_oxdiff_exptl_absorpt_empirical_details
;
Empirical correction (ABSPACK) includes:
- Absorption correction using spherical harmonics
- Frame scaling
;
_oxdiff_exptl_absorpt_empirical_full_max 1.775
_oxdiff_exptl_absorpt_empirical_full_min 0.636

loop_
_space_group_symop_operation_xyz
'x, y, z'
'-x+1/2, y+1/2, -z+1/2'
'-x, -y, -z'
'x-1/2, -y-1/2, z-1/2'

loop_
_atom_site_label
_atom_site_type_symbol
_atom_site_fract_x
_atom_site_fract_y
_atom_site_fract_z
_atom_site_U_iso_or_equiv
_atom_site_adp_type
_atom_site_occupancy
_atom_site_site_symmetry_order
_atom_site_calc_flag
_atom_site_refinement_flags_posn
_atom_site_refinement_flags_adp
_atom_site_refinement_flags_occupancy
_atom_site_disorder_assembly
_atom_site_disorder_group
I1 I 0.48047(4) 0.38565(2) 0.49667(3) 0.05469(19) Uani 1 1 d . . . . .
As1 As 0.59430(7) 0.49397(3) 0.74654(5) 0.0466(2) Uani 1 1 d . . . . .
Cu1 Cu 0.64285(9) 0.49184(4) 0.57473(6) 0.0535(2) Uani 1 1 d . . . . .
N1 N 0.8576(5) 0.4940(2) 0.5326(4) 0.0485(12) Uani 1 1 d . . . . .
C19 C 0.9527(6) 0.4404(3) 0.5418(5) 0.0487(14) Uani 1 1 d . . . . .
C20 C 0.9071(6) 0.5525(3) 0.4910(5) 0.0507(15) Uani 1 1 d . . . . .
H20 H 0.843221 0.590754 0.483669 0.061 Uiso 1 1 calc R U . . .
C1 C 0.6810(6) 0.4231(3) 0.8381(5) 0.0474(14) Uani 1 1 d . . . . .
C13 C 0.3862(7) 0.4867(3) 0.7715(5) 0.0510(15) Uani 1 1 d . . . . .
C7 C 0.6495(7) 0.5799(3) 0.8173(4) 0.0501(15) Uani 1 1 d . . . . .
C12 C 0.7721(7) 0.6148(3) 0.7891(5) 0.0599(17) Uani 1 1 d . . . . .
H12 H 0.819801 0.598595 0.734515 0.072 Uiso 1 1 calc R U . . .
C18 C 0.2898(7) 0.5341(4) 0.7222(5) 0.0628(18) Uani 1 1 d . . . . .
H18 H 0.325247 0.567617 0.679549 0.075 Uiso 1 1 calc R U . . .
C8 C 0.5748(8) 0.6077(4) 0.8950(5) 0.0618(17) Uani 1 1 d . . . . .
H8 H 0.489933 0.585449 0.914070 0.074 Uiso 1 1 calc R U . . .
C6 C 0.7529(7) 0.4398(4) 0.9310(5) 0.0609(17) Uani 1 1 d . . . . .
H6 H 0.757418 0.486235 0.952535 0.073 Uiso 1 1 calc R U . . .
C16 C 0.0853(8) 0.4818(5) 0.7991(6) 0.074(2) Uani 1 1 d . . . . .
H16 H -0.015457 0.479878 0.808125 0.089 Uiso 1 1 calc R U . . .
C11 C 0.8264(8) 0.6740(4) 0.8405(6) 0.073(2) Uani 1 1 d . . . . .
H11 H 0.912653 0.695693 0.822925 0.087 Uiso 1 1 calc R U . . .
C21 C 0.9055(7) 0.3740(3) 0.5893(6) 0.067(2) Uani 1 1 d . . . . .
H21A H 0.901327 0.381160 0.659886 0.100 Uiso 1 1 calc R U . . .
H21B H 0.975593 0.337478 0.578144 0.100 Uiso 1 1 calc R U . . .
H21C H 0.809410 0.360527 0.560248 0.100 Uiso 1 1 calc R U . . .
C17 C 0.1383(8) 0.5310(5) 0.7372(6) 0.074(2) Uani 1 1 d . . . . .
H17 H 0.073272 0.562798 0.704524 0.089 Uiso 1 1 calc R U . . .
C2 C 0.6788(8) 0.3541(4) 0.8084(5) 0.0657(19) Uani 1 1 d . . . . .
H2 H 0.633809 0.342032 0.746050 0.079 Uiso 1 1 calc R U . . .
C9 C 0.6243(9) 0.6675(4) 0.9439(6) 0.071(2) Uani 1 1 d . . . . .
H9 H 0.571755 0.685916 0.994843 0.085 Uiso 1 1 calc R U . . .
C14 C 0.3307(7) 0.4373(4) 0.8334(5) 0.0681(19) Uani 1 1 d . . . . .
H14 H 0.394307 0.404720 0.865793 0.082 Uiso 1 1 calc R U . . .
C10 C 0.7502(10) 0.7001(4) 0.9184(6) 0.075(2) Uani 1 1 d . . . . .
H10 H 0.784880 0.739848 0.953158 0.090 Uiso 1 1 calc R U . . .
C3 C 0.7420(9) 0.3025(4) 0.8694(6) 0.078(2) Uani 1 1 d . . . . .
H3 H 0.736347 0.255813 0.848890 0.093 Uiso 1 1 calc R U . . .
C15 C 0.1803(8) 0.4355(5) 0.8479(6) 0.081(2) Uani 1 1 d . . . . .
H15 H 0.144296 0.402547 0.891111 0.098 Uiso 1 1 calc R U . . .
C5 C 0.8176(9) 0.3872(4) 0.9911(6) 0.078(2) Uani 1 1 d . . . . .
H5 H 0.864413 0.398674 1.053185 0.094 Uiso 1 1 calc R U . . .
C4 C 0.8136(9) 0.3194(4) 0.9606(6) 0.079(2) Uani 1 1 d . . . . .
H4 H 0.858893 0.284550 1.000857 0.095 Uiso 1 1 calc R U . . .
C23A C 0.381(3) 0.7414(19) 0.717(2) 0.121(11) Uani 0.5 1 d D U P A 1
H23A H 0.429853 0.709738 0.674439 0.181 Uiso 0.5 1 calc R U P A 1
H23B H 0.420318 0.735650 0.784799 0.181 Uiso 0.5 1 calc R U P A 1
H23C H 0.396142 0.788849 0.695751 0.181 Uiso 0.5 1 calc R U P A 1
C22A C 0.218(5) 0.726(4) 0.709(5) 0.136(17) Uani 0.5 1 d D U P A 1
N2A N 0.105(4) 0.714(4) 0.674(3) 0.137(16) Uani 0.5 1 d D U P A 1
C23B C 0.321(5) 0.749(3) 0.764(2) 0.176(16) Uani 0.5 1 d D U P B 2
H23D H 0.362297 0.793107 0.745985 0.264 Uiso 0.5 1 calc R U P B 2
H23E H 0.399271 0.714564 0.772589 0.264 Uiso 0.5 1 calc R U P B 2
H23F H 0.274118 0.753667 0.825151 0.264 Uiso 0.5 1 calc R U P B 2
C22B C 0.210(5) 0.725(3) 0.683(3) 0.101(12) Uani 0.5 1 d D U P B 2
N2B N 0.110(5) 0.705(3) 0.639(3) 0.123(12) Uani 0.5 1 d D U P B 2

loop_
_atom_site_aniso_label
_atom_site_aniso_U_11
_atom_site_aniso_U_22
_atom_site_aniso_U_33
_atom_site_aniso_U_23
_atom_site_aniso_U_13
_atom_site_aniso_U_12
I1 0.0440(3) 0.0546(3) 0.0655(3) 0.0018(2) 0.0043(2) -0.00053(18)
As1 0.0385(3) 0.0584(4) 0.0441(4) 0.0000(3) 0.0114(3) 0.0003(3)
Cu1 0.0423(4) 0.0673(5) 0.0530(5) 0.0005(4) 0.0171(4) -0.0021(4)
N1 0.037(3) 0.056(3) 0.054(3) 0.003(2) 0.012(2) -0.001(2)
C19 0.035(3) 0.054(4) 0.058(4) 0.003(3) 0.011(3) -0.001(3)
C20 0.038(3) 0.055(4) 0.060(4) 0.006(3) 0.012(3) 0.003(3)
C1 0.040(3) 0.051(3) 0.053(4) 0.005(3) 0.015(3) 0.000(3)
C13 0.043(3) 0.067(4) 0.044(3) -0.005(3) 0.010(3) -0.005(3)
C7 0.044(3) 0.058(4) 0.048(4) 0.000(3) 0.009(3) 0.008(3)
C12 0.049(4) 0.061(4) 0.068(4) 0.009(3) 0.000(3) 0.003(3)
C18 0.047(4) 0.081(5) 0.063(4) 0.002(4) 0.016(3) -0.003(4)
C8 0.064(4) 0.071(4) 0.052(4) 0.003(3) 0.016(3) 0.001(4)
C6 0.064(4) 0.068(4) 0.050(4) 0.001(3) 0.003(3) 0.002(4)
C16 0.041(4) 0.113(6) 0.071(5) -0.008(5) 0.020(4) -0.009(4)
C11 0.062(4) 0.067(5) 0.088(6) 0.011(4) 0.002(4) -0.011(4)
C21 0.046(4) 0.063(4) 0.095(6) 0.012(4) 0.024(4) -0.002(3)
C17 0.044(4) 0.108(6) 0.071(5) -0.001(5) 0.011(3) 0.016(4)
C2 0.075(5) 0.058(4) 0.063(4) 0.006(3) 0.001(4) 0.009(4)
C9 0.088(6) 0.058(4) 0.068(5) -0.001(4) 0.010(4) 0.012(4)
C14 0.050(4) 0.079(5) 0.078(5) 0.018(4) 0.023(4) 0.006(4)
C10 0.089(6) 0.050(4) 0.083(6) -0.002(4) -0.011(5) 0.001(4)
C3 0.093(6) 0.065(4) 0.075(5) -0.001(4) 0.010(4) 0.003(4)
C15 0.060(5) 0.096(6) 0.092(6) 0.008(5) 0.032(4) -0.020(4)
C5 0.079(5) 0.088(6) 0.066(5) -0.006(4) -0.012(4) 0.015(5)
C4 0.086(6) 0.075(5) 0.075(5) 0.013(4) 0.003(4) 0.019(5)
C23A 0.16(3) 0.106(16) 0.09(2) -0.034(16) -0.027(17) 0.023(18)
C22A 0.17(3) 0.13(3) 0.11(3) 0.02(3) -0.03(2) 0.05(3)
N2A 0.10(2) 0.20(3) 0.12(4) 0.01(3) 0.03(2) 0.01(2)
C23B 0.22(4) 0.17(3) 0.13(3) 0.01(3) -0.02(3) -0.02(3)
C22B 0.15(3) 0.094(19) 0.07(2) 0.014(17) 0.03(2) 0.01(2)
N2B 0.16(3) 0.13(2) 0.08(2) 0.008(17) 0.022(16) 0.005(18)

loop_
_atom_type_symbol
_atom_type_description
_atom_type_scat_dispersion_real
_atom_type_scat_dispersion_imag
_atom_type_scat_source
C C 0.0033 0.0016 'International Tables Vol C Tables 4.2.6.8 and 6.1.1.4'
H H 0.0000 0.0000 'International Tables Vol C Tables 4.2.6.8 and 6.1.1.4'
As As 0.0499 2.0058 'International Tables Vol C Tables 4.2.6.8 and 6.1.1.4'
Cu Cu 0.3201 1.2651 'International Tables Vol C Tables 4.2.6.8 and 6.1.1.4'
I I -0.4742 1.8119 'International Tables Vol C Tables 4.2.6.8 and 6.1.1.4'
N N 0.0061 0.0033 'International Tables Vol C Tables 4.2.6.8 and 6.1.1.4'

loop_
_exptl_crystal_face_index_h
_exptl_crystal_face_index_k
_exptl_crystal_face_index_l
_exptl_crystal_face_perp_dist
0 1 -2 0.0834
2 -1 -1 0.1313
0 1 1 0.0510
0 -1 -1 0.0874
0 -1 1 0.0515
0 1 -1 0.0750
0 -2 1 0.0582
0 2 -1 0.0582
0 1 0 0.0327
0 -1 0 0.0557
2 1 -2 0.1216
-1 -1 1 0.1195
-2 -1 0 0.1360
2 1 0 0.1222
1 -2 -2 0.1088
-1 2 2 0.0834
-1 1 -2 0.0914
1 -1 2 0.0654

loop_
_geom_angle_atom_site_label_1
_geom_angle_atom_site_label_2
_geom_angle_atom_site_label_3
_geom_angle
_geom_angle_site_symmetry_1
_geom_angle_site_symmetry_3
_geom_angle_publ_flag
Cu1 I1 Cu1 71.77(3) . 3_666 ?
C1 As1 Cu1 120.16(18) . . ?
C13 As1 Cu1 114.82(19) . . ?
C13 As1 C1 101.0(3) . . ?
C7 As1 Cu1 115.38(19) . . ?
C7 As1 C1 101.6(3) . . ?
C7 As1 C13 101.1(3) . . ?
I1 Cu1 I1 108.23(3) . 3_666 ?
As1 Cu1 I1 102.94(3) . 3_666 ?
As1 Cu1 I1 104.79(3) . . ?
N1 Cu1 I1 104.82(14) . 3_666 ?
N1 Cu1 I1 114.18(14) . . ?
N1 Cu1 As1 120.82(15) . . ?
C19 N1 Cu1 125.0(4) . . ?
C19 N1 C20 116.2(5) . . ?
C20 N1 Cu1 118.8(4) . . ?
N1 C19 C20 119.9(5) . 3_766 ?
N1 C19 C21 118.9(5) . . ?
C20 C19 C21 121.2(6) 3_766 . ?
N1 C20 C19 124.0(6) . 3_766 ?
C6 C1 As1 122.8(5) . . ?
C2 C1 As1 119.0(5) . . ?
C2 C1 C6 118.1(6) . . ?
C18 C13 As1 117.0(5) . . ?
C14 C13 As1 123.8(5) . . ?
C14 C13 C18 119.2(6) . . ?
C12 C7 As1 117.2(5) . . ?
C12 C7 C8 118.2(6) . . ?
C8 C7 As1 124.5(5) . . ?
C7 C12 C11 121.2(7) . . ?
C13 C18 C17 119.4(7) . . ?
C9 C8 C7 121.0(7) . . ?
C5 C6 C1 120.0(7) . . ?
C17 C16 C15 119.9(7) . . ?
C10 C11 C12 119.1(7) . . ?
C16 C17 C18 120.7(8) . . ?
C1 C2 C3 121.1(7) . . ?
C10 C9 C8 120.4(7) . . ?
C13 C14 C15 120.5(7) . . ?
C9 C10 C11 119.9(7) . . ?
C2 C3 C4 120.4(8) . . ?
C16 C15 C14 120.4(7) . . ?
C4 C5 C6 120.9(7) . . ?
C5 C4 C3 119.4(7) . . ?
N2A C22A C23A 159(6) . . ?
N2B C22B C23B 165(5) . . ?

loop_
_geom_bond_atom_site_label_1
_geom_bond_atom_site_label_2
_geom_bond_distance
_geom_bond_site_symmetry_2
_geom_bond_publ_flag
I1 Cu1 2.6658(9) . ?
I1 Cu1 2.7275(9) 3_666 ?
As1 Cu1 2.3772(10) . ?
As1 C1 1.948(6) . ?
As1 C13 1.944(6) . ?
As1 C7 1.937(6) . ?
Cu1 N1 2.067(5) . ?
N1 C19 1.334(7) . ?
N1 C20 1.340(8) . ?
C19 C20 1.382(8) 3_766 ?
C19 C21 1.493(8) . ?
C1 C6 1.396(8) . ?
C1 C2 1.373(9) . ?
C13 C18 1.387(9) . ?
C13 C14 1.375(9) . ?
C7 C12 1.372(9) . ?
C7 C8 1.389(8) . ?
C12 C11 1.390(10) . ?
C18 C17 1.403(9) . ?
C8 C9 1.372(10) . ?
C6 C5 1.386(10) . ?
C16 C17 1.363(11) . ?
C16 C15 1.363(11) . ?
C11 C10 1.387(11) . ?
C2 C3 1.374(10) . ?
C9 C10 1.365(11) . ?
C14 C15 1.391(9) . ?
C3 C4 1.377(10) . ?
C5 C4 1.355(10) . ?
C23A C22A 1.50(3) . ?
C22A N2A 1.12(3) . ?
C23B C22B 1.49(3) . ?
C22B N2B 1.12(2) . ?

loop_
_exptl_oxdiff_crystal_face_indexfrac_h
_exptl_oxdiff_crystal_face_indexfrac_k
_exptl_oxdiff_crystal_face_indexfrac_l
_exptl_oxdiff_crystal_face_x
_exptl_oxdiff_crystal_face_y
_exptl_oxdiff_crystal_face_z
0.0000 1.0000 -2.0000 -0.0888 -0.0082 0.0687
2.0000 -1.0000 -1.0000 0.0747 0.0353 0.1441
0.0000 1.0000 1.0000 0.0306 -0.0497 -0.0284
-0.0000 -1.0000 -1.0000 -0.0306 0.0497 0.0284
0.0000 -1.0000 1.0000 0.0490 0.0220 -0.0363
-0.0000 1.0000 -1.0000 -0.0490 -0.0220 0.0363
-0.0000 -2.0000 1.0000 0.0582 0.0579 -0.0403
0.0000 2.0000 -1.0000 -0.0582 -0.0579 0.0403
0.0000 1.0000 -0.0000 -0.0092 -0.0359 0.0040
-0.0000 -1.0000 0.0000 0.0092 0.0359 -0.0040
2.0000 1.0000 -2.0000 0.0165 -0.0226 0.1844
-1.0000 -1.0000 1.0000 -0.0036 0.0292 -0.0942
-2.0000 -1.0000 0.0000 -0.0961 0.0503 -0.1197
2.0000 1.0000 -0.0000 0.0961 -0.0503 0.1197
1.0000 -2.0000 -2.0000 -0.0085 0.0923 0.1146
-1.0000 2.0000 2.0000 0.0085 -0.0923 -0.1146
-1.0000 1.0000 -2.0000 -0.1414 -0.0010 0.0108
1.0000 -1.0000 2.0000 0.1414 0.0010 -0.0108
